data_4030328
loop_
_publ_author_name
'Xia, Ying'
'Liu, Zhen'
'Feng, Sheng'
'Zhang, Yan'
'Wang, Jianbo'

_publ_section_title
;
 Ir(III)-Catalyzed Aromatic C-H Bond Functionalization via Metal Carbene
 Migratory Insertion.
;
_journal_issue 1
_journal_name_full 'The Journal of organic chemistry'
_journal_page_first 223
_journal_paper_doi 10.1021/jo5023102
_journal_volume 80
_journal_year 2014
_chemical_formula_moiety 'C14 H18 N2 O5'
_chemical_formula_sum 'C14 H18 N2 O5'
_chemical_formula_weight 294.30
_chemical_name_systematic
;
 ?
;
_space_group_crystal_system monoclinic
_space_group_IT_number 14
_space_group_name_Hall '-P 2ybc'
_space_group_name_H-M_alt 'P 1 21/c 1'
_symmetry_space_group_name_Hall '-P 2ybc'
_symmetry_space_group_name_H-M 'P 1 21/c 1'
_atom_sites_solution_hydrogens geom
_audit_creation_date 2014-06-30
_audit_creation_method
;
  Olex2 1.2
  (compiled Apr 23 2013 17:54:37, GUI svn.r4466)
;
_cell_angle_alpha 90
_cell_angle_beta 100.979(5)
_cell_angle_gamma 90
_cell_formula_units_Z 8
_cell_length_a 17.6047(9)
_cell_length_b 17.8743(10)
_cell_length_c 9.7826(5)
_cell_measurement_reflns_used 2809
_cell_measurement_temperature 180.00(10)
_cell_measurement_theta_max 27.6130
_cell_measurement_theta_min 4.3780
_cell_volume 3022.0(3)
_computing_cell_refinement
;
CrysAlisPro, Agilent Technologies,
Version 1.171.36.32 (release 02-08-2013 CrysAlis171 .NET)
(compiled Aug  2 2013,16:46:58)
;
_computing_data_collection
;
CrysAlisPro, Agilent Technologies,
Version 1.171.36.32 (release 02-08-2013 CrysAlis171 .NET)
(compiled Aug  2 2013,16:46:58)
;
_computing_data_reduction
;
CrysAlisPro, Agilent Technologies,
Version 1.171.36.32 (release 02-08-2013 CrysAlis171 .NET)
(compiled Aug  2 2013,16:46:58)
;
_computing_molecular_graphics
;
O. V. Dolomanov, L. J. Bourhis, R. J. Gildea, J. A. K. Howard and H. Puschmann,
OLEX2: a complete structure solution, refinement and analysis program.
J. Appl. Cryst. (2009). 42, 339-341.
;
_computing_publication_material
;
O. V. Dolomanov, L. J. Bourhis, R. J. Gildea, J. A. K. Howard and H. Puschmann,
OLEX2: a complete structure solution, refinement and analysis program.
J. Appl. Cryst. (2009). 42, 339-341.
;
_computing_structure_refinement
;
XL, G.M. Sheldrick, Acta Cryst.
(2008). A64, 112-122
;
_diffrn_ambient_temperature 180.00(10)
_diffrn_detector_area_resol_mean 10.3914
_diffrn_measured_fraction_theta_full 0.9909
_diffrn_measured_fraction_theta_max 0.8319
_diffrn_measurement_details
;
  1 omega  -19.00   75.00   1.0000   10.0000
omega____ theta____ kappa____ phi______ frames
    -       10.8579   57.0000    0.0000 94

  2 omega   35.00  101.00   1.0000   10.0000
omega____ theta____ kappa____ phi______ frames
    -       10.8579  178.0000 -150.0000 66
;
_diffrn_measurement_device_type 'SuperNova, Dual, Cu at zero, Atlas'
_diffrn_measurement_method '\w scans'
_diffrn_orient_matrix_UB_11 -0.0386618000
_diffrn_orient_matrix_UB_12 -0.0122095000
_diffrn_orient_matrix_UB_13 -0.0229114000
_diffrn_orient_matrix_UB_21 0.0130689000
_diffrn_orient_matrix_UB_22 -0.0375250000
_diffrn_orient_matrix_UB_23 -0.0003690000
_diffrn_orient_matrix_UB_31 -0.0043442000
_diffrn_orient_matrix_UB_32 -0.0041625000
_diffrn_orient_matrix_UB_33 0.0702118000
_diffrn_radiation_monochromator mirror
_diffrn_radiation_type 'Mo K\a'
_diffrn_radiation_wavelength 0.7107
_diffrn_reflns_av_R_equivalents 0.0334
_diffrn_reflns_av_unetI/netI 0.0552
_diffrn_reflns_Laue_measured_fraction_full 0.995
_diffrn_reflns_Laue_measured_fraction_max 0.993
_diffrn_reflns_limit_h_max 21
_diffrn_reflns_limit_h_min -14
_diffrn_reflns_limit_k_max 14
_diffrn_reflns_limit_k_min -22
_diffrn_reflns_limit_l_max 11
_diffrn_reflns_limit_l_min -12
_diffrn_reflns_number 11493
_diffrn_reflns_point_group_measured_fraction_full 0.995
_diffrn_reflns_point_group_measured_fraction_max 0.993
_diffrn_reflns_theta_full 25.242
_diffrn_reflns_theta_max 26.019
_diffrn_reflns_theta_min 3.183
_diffrn_source 'SuperNova (Mo) X-ray Source'
_exptl_absorpt_coefficient_mu 0.099
_exptl_absorpt_correction_T_max 1.00000
_exptl_absorpt_correction_T_min 0.79953
_exptl_absorpt_correction_type multi-scan
_exptl_absorpt_process_details
;
CrysAlisPro, Agilent Technologies,
Version 1.171.36.32 (release 02-08-2013 CrysAlis171 .NET)
(compiled Aug  2 2013,16:46:58)
Empirical absorption correction using spherical harmonics,
 implemented in SCALE3 ABSPACK scaling algorithm.
;
_exptl_crystal_colour colorless
_exptl_crystal_density_diffrn 1.294
_exptl_crystal_description
;
;
_exptl_crystal_F_000 1248
_exptl_crystal_size_max 0.2
_exptl_crystal_size_mid 0.1
_exptl_crystal_size_min 0.1
_refine_diff_density_max 0.297
_refine_diff_density_min -0.255
_refine_diff_density_rms 0.044
_refine_ls_extinction_method none
_refine_ls_goodness_of_fit_ref 1.085
_refine_ls_hydrogen_treatment constr
_refine_ls_matrix_type full
_refine_ls_number_parameters 387
_refine_ls_number_reflns 5908
_refine_ls_number_restraints 0
_refine_ls_restrained_S_all 1.085
_refine_ls_R_factor_all 0.0862
_refine_ls_R_factor_gt 0.0524
_refine_ls_shift/su_max 0.001
_refine_ls_shift/su_mean 0.000
_refine_ls_structure_factor_coef Fsqd
_refine_ls_weighting_details 'w=1/[\s^2^(Fo^2^)+(0.0364P)^2^+1.1376P] where P=(Fo^2^+2Fc^2^)/3'
_refine_ls_weighting_scheme calc
_refine_ls_wR_factor_gt 0.1106
_refine_ls_wR_factor_ref 0.1277
_reflns_Friedel_coverage 0.000
_reflns_number_gt 3961
_reflns_number_total 5908
_reflns_threshold_expression 'I > 2\s(I)'
_cod_data_source_file jo5023102_si_003.cif
_cod_data_source_block exp_3692
_cod_depositor_comments 'Adding full bibliography for 4030327--4030329.cif.'
_cod_database_code 4030328
_chemical_oxdiff_formula C13H18O5N2
_reflns_odcompleteness_completeness 99.09
_reflns_odcompleteness_iscentric 1
_reflns_odcompleteness_theta 25.97
_olex2_refinement_description
;
1. Fixed Uiso
 At 1.2 times of:
  All C(H) groups, All C(H,H) groups, All N(H) groups
 At 1.5 times of:
  All C(H,H,H) groups
2.a Secondary CH2 refined with riding coordinates:
 C12(H12A,H12B), C26(H26A,H26B)
2.b Aromatic/amide H refined with riding coordinates:
 C3(H3), C5(H5), C6(H6), C17(H17), C19(H19), C20(H20), N1(H1), N3(H3A)
2.c Idealised Me refined as rotating group:
 C9(H9A,H9B,H9C), C10(H10A,H10B,H10C), C11(H11A,H11B,H11C), C14(H14A,H14B,
 H14C), C23(H23A,H23B,H23C), C24(H24A,H24B,H24C), C25(H25A,H25B,H25C), C28(H28A,
 H28B,H28C)
;
_shelx_estimated_absorpt_t_max 0.990
_shelx_estimated_absorpt_t_min 0.980
_shelx_space_group_comment
;
The symmetry employed for this shelxl refinement is uniquely defined
by the following loop, which should always be used as a source of
symmetry information in preference to the above space-group names.
They are only intended as comments.
;
_shelxl_version_number 2013-3

loop_
_space_group_symop_operation_xyz
'x, y, z'
'-x, y+1/2, -z+1/2'
'-x, -y, -z'
'x, -y-1/2, z-1/2'

loop_
_atom_site_label
_atom_site_type_symbol
_atom_site_fract_x
_atom_site_fract_y
_atom_site_fract_z
_atom_site_U_iso_or_equiv
_atom_site_adp_type
_atom_site_occupancy
_atom_site_site_symmetry_order
_atom_site_calc_flag
_atom_site_refinement_flags_posn
_atom_site_refinement_flags_adp
C1 C 0.21464(12) 0.17929(12) 0.2081(2) 0.0273(5) Uani 1 1 d . .
C2 C 0.14376(12) 0.16633(13) 0.1173(2) 0.0305(5) Uani 1 1 d . .
C3 C 0.10611(13) 0.09876(13) 0.1286(2) 0.0332(5) Uani 1 1 d . .
H3 H 0.0580 0.0885 0.0689 0.040 Uiso 1 1 calc R U
C4 C 0.13846(13) 0.04686(13) 0.2260(2) 0.0328(5) Uani 1 1 d . .
C5 C 0.20830(13) 0.05852(13) 0.3148(2) 0.0343(5) Uani 1 1 d . .
H5 H 0.2299 0.0217 0.3809 0.041 Uiso 1 1 calc R U
C6 C 0.24576(13) 0.12564(13) 0.3042(2) 0.0316(5) Uani 1 1 d . .
H6 H 0.2939 0.1351 0.3643 0.038 Uiso 1 1 calc R U
C7 C 0.25910(12) 0.25041(13) 0.1973(2) 0.0279(5) Uani 1 1 d . .
C8 C 0.33803(13) 0.35198(13) 0.3285(2) 0.0350(6) Uani 1 1 d . .
C9 C 0.28853(17) 0.41671(15) 0.2614(3) 0.0513(7) Uani 1 1 d . .
H9A H 0.2721 0.4071 0.1615 0.077 Uiso 1 1 calc R U
H9B H 0.3187 0.4631 0.2752 0.077 Uiso 1 1 calc R U
H9C H 0.2428 0.4216 0.3044 0.077 Uiso 1 1 calc R U
C10 C 0.40843(15) 0.34086(18) 0.2605(3) 0.0558(8) Uani 1 1 d . .
H10A H 0.4378 0.2972 0.3017 0.084 Uiso 1 1 calc R U
H10B H 0.4414 0.3854 0.2760 0.084 Uiso 1 1 calc R U
H10C H 0.3913 0.3329 0.1603 0.084 Uiso 1 1 calc R U
C11 C 0.36444(16) 0.36732(16) 0.4831(3) 0.0496(7) Uani 1 1 d . .
H11A H 0.3193 0.3771 0.5254 0.074 Uiso 1 1 calc R U
H11B H 0.3987 0.4110 0.4958 0.074 Uiso 1 1 calc R U
H11C H 0.3925 0.3237 0.5279 0.074 Uiso 1 1 calc R U
C12 C 0.10622(13) 0.22227(14) 0.0105(2) 0.0362(6) Uani 1 1 d . .
H12A H 0.1391 0.2286 -0.0602 0.043 Uiso 1 1 calc R U
H12B H 0.0557 0.2022 -0.0373 0.043 Uiso 1 1 calc R U
C13 C 0.09373(12) 0.29708(14) 0.0710(2) 0.0347(6) Uani 1 1 d . .
C14 C 0.04822(19) 0.41805(16) 0.0187(3) 0.0611(8) Uani 1 1 d . .
H14A H 0.0150 0.4127 0.0879 0.092 Uiso 1 1 calc R U
H14B H 0.0214 0.4479 -0.0599 0.092 Uiso 1 1 calc R U
H14C H 0.0964 0.4431 0.0614 0.092 Uiso 1 1 calc R U
C15 C 0.32177(12) 0.80330(12) 0.4064(2) 0.0265(5) Uani 1 1 d . .
C16 C 0.39868(12) 0.78011(12) 0.4151(2) 0.0276(5) Uani 1 1 d . .
C17 C 0.45692(12) 0.82490(13) 0.4877(2) 0.0295(5) Uani 1 1 d . .
H17 H 0.5095 0.8102 0.4965 0.035 Uiso 1 1 calc R U
C18 C 0.43862(12) 0.89053(12) 0.5471(2) 0.0294(5) Uani 1 1 d . .
C19 C 0.36344(13) 0.91424(13) 0.5376(2) 0.0323(5) Uani 1 1 d . .
H19 H 0.3521 0.9603 0.5778 0.039 Uiso 1 1 calc R U
C20 C 0.30487(13) 0.86927(13) 0.4679(2) 0.0314(5) Uani 1 1 d . .
H20 H 0.2525 0.8838 0.4623 0.038 Uiso 1 1 calc R U
C21 C 0.25643(12) 0.75824(13) 0.3235(2) 0.0307(5) Uani 1 1 d . .
C22 C 0.14992(13) 0.66806(15) 0.3432(2) 0.0414(6) Uani 1 1 d . .
C23 C 0.13619(19) 0.6195(2) 0.4633(3) 0.0749(10) Uani 1 1 d . .
H23A H 0.1820 0.5885 0.4959 0.112 Uiso 1 1 calc R U
H23B H 0.0913 0.5872 0.4320 0.112 Uiso 1 1 calc R U
H23C H 0.1265 0.6514 0.5396 0.112 Uiso 1 1 calc R U
C24 C 0.08136(15) 0.7196(2) 0.2971(4) 0.0705(10) Uani 1 1 d . .
H24A H 0.0745 0.7517 0.3751 0.106 Uiso 1 1 calc R U
H24B H 0.0345 0.6897 0.2671 0.106 Uiso 1 1 calc R U
H24C H 0.0907 0.7508 0.2196 0.106 Uiso 1 1 calc R U
C25 C 0.16453(19) 0.6188(2) 0.2245(4) 0.0774(11) Uani 1 1 d . .
H25A H 0.1707 0.6502 0.1453 0.116 Uiso 1 1 calc R U
H25B H 0.1206 0.5849 0.1965 0.116 Uiso 1 1 calc R U
H25C H 0.2117 0.5895 0.2552 0.116 Uiso 1 1 calc R U
C26 C 0.41748(13) 0.70924(13) 0.3459(2) 0.0338(5) Uani 1 1 d . .
H26A H 0.3850 0.7073 0.2515 0.041 Uiso 1 1 calc R U
H26B H 0.4721 0.7119 0.3345 0.041 Uiso 1 1 calc R U
C27 C 0.40642(13) 0.63751(14) 0.4194(2) 0.0360(6) Uani 1 1 d . .
C28 C 0.37395(19) 0.57980(15) 0.6163(3) 0.0575(8) Uani 1 1 d . .
H28A H 0.3317 0.5514 0.5597 0.086 Uiso 1 1 calc R U
H28B H 0.3598 0.5932 0.7053 0.086 Uiso 1 1 calc R U
H28C H 0.4209 0.5491 0.6336 0.086 Uiso 1 1 calc R U
N1 N 0.29182(10) 0.28271(10) 0.31668(18) 0.0286(4) Uani 1 1 d . .
H1 H 0.2854 0.2611 0.3944 0.034 Uiso 1 1 calc R U
N2 N 0.09550(12) -0.02271(12) 0.2390(2) 0.0410(5) Uani 1 1 d . .
N3 N 0.21893(10) 0.71462(11) 0.39776(19) 0.0357(5) Uani 1 1 d . .
H3A H 0.2366 0.7131 0.4881 0.043 Uiso 1 1 calc R U
N4 N 0.50124(13) 0.93642(13) 0.6243(2) 0.0414(5) Uani 1 1 d . .
O1 O 0.26440(9) 0.27524(9) 0.08119(15) 0.0371(4) Uani 1 1 d . .
O2 O 0.06548(10) 0.34563(10) -0.02962(17) 0.0474(5) Uani 1 1 d . .
O3 O 0.10609(10) 0.31327(10) 0.19182(17) 0.0476(5) Uani 1 1 d . .
O4 O 0.03029(10) -0.02897(11) 0.1681(2) 0.0558(5) Uani 1 1 d . .
O5 O 0.12548(11) -0.07029(11) 0.3209(2) 0.0607(6) Uani 1 1 d . .
O6 O 0.24162(10) 0.76384(12) 0.19633(16) 0.0535(5) Uani 1 1 d . .
O7 O 0.38797(10) 0.64722(9) 0.54290(16) 0.0428(4) Uani 1 1 d . .
O8 O 0.41489(14) 0.57726(11) 0.3715(2) 0.0688(6) Uani 1 1 d . .
O9 O 0.56442(11) 0.90713(12) 0.6629(2) 0.0657(6) Uani 1 1 d . .
O10 O 0.48705(11) 1.00187(11) 0.64669(18) 0.0504(5) Uani 1 1 d . .

loop_
_atom_site_aniso_label
_atom_site_aniso_U_11
_atom_site_aniso_U_22
_atom_site_aniso_U_33
_atom_site_aniso_U_23
_atom_site_aniso_U_13
_atom_site_aniso_U_12
C1 0.0295(11) 0.0294(12) 0.0239(11) -0.0044(10) 0.0076(9) 0.0011(10)
C2 0.0321(12) 0.0333(13) 0.0258(12) -0.0038(10) 0.0049(9) 0.0035(10)
C3 0.0296(12) 0.0385(14) 0.0301(12) -0.0066(11) 0.0025(9) 0.0003(11)
C4 0.0332(12) 0.0284(13) 0.0377(13) -0.0038(11) 0.0088(10) -0.0015(10)
C5 0.0342(13) 0.0321(13) 0.0346(13) 0.0021(11) 0.0016(10) 0.0025(10)
C6 0.0297(12) 0.0331(13) 0.0304(12) -0.0023(11) 0.0020(9) 0.0012(10)
C7 0.0297(12) 0.0315(13) 0.0236(12) 0.0002(10) 0.0083(9) 0.0033(10)
C8 0.0379(13) 0.0325(13) 0.0354(13) -0.0004(11) 0.0085(10) -0.0073(11)
C9 0.0659(18) 0.0338(15) 0.0527(17) 0.0031(13) 0.0077(14) -0.0030(13)
C10 0.0444(16) 0.064(2) 0.0629(18) -0.0001(16) 0.0213(13) -0.0136(14)
C11 0.0576(17) 0.0477(17) 0.0405(15) -0.0067(13) 0.0017(12) -0.0196(14)
C12 0.0376(13) 0.0423(15) 0.0270(12) -0.0001(11) 0.0015(10) 0.0024(11)
C13 0.0264(12) 0.0462(16) 0.0311(13) 0.0061(12) 0.0048(9) 0.0033(11)
C14 0.073(2) 0.0461(18) 0.065(2) 0.0098(15) 0.0156(16) 0.0201(15)
C15 0.0289(11) 0.0310(13) 0.0196(10) 0.0057(10) 0.0044(8) -0.0007(10)
C16 0.0326(12) 0.0291(12) 0.0224(11) 0.0022(10) 0.0085(9) 0.0009(10)
C17 0.0286(11) 0.0339(13) 0.0269(11) 0.0042(10) 0.0075(9) -0.0004(10)
C18 0.0341(12) 0.0279(12) 0.0258(12) 0.0014(10) 0.0048(9) -0.0058(10)
C19 0.0443(14) 0.0258(12) 0.0281(12) 0.0006(10) 0.0104(10) 0.0020(11)
C20 0.0307(12) 0.0374(14) 0.0267(12) 0.0032(11) 0.0067(9) 0.0063(10)
C21 0.0303(12) 0.0397(14) 0.0223(12) 0.0001(10) 0.0052(9) 0.0008(10)
C22 0.0342(13) 0.0537(17) 0.0362(13) -0.0079(12) 0.0062(10) -0.0158(12)
C23 0.072(2) 0.090(3) 0.061(2) 0.0118(19) 0.0070(16) -0.0430(19)
C24 0.0323(15) 0.091(3) 0.084(2) -0.001(2) 0.0008(14) -0.0067(16)
C25 0.068(2) 0.080(3) 0.088(2) -0.045(2) 0.0240(18) -0.0305(18)
C26 0.0357(13) 0.0340(14) 0.0332(13) -0.0039(11) 0.0101(10) 0.0012(11)
C27 0.0390(13) 0.0352(15) 0.0317(13) -0.0077(11) 0.0014(10) 0.0036(11)
C28 0.097(2) 0.0352(16) 0.0418(16) 0.0058(13) 0.0176(15) 0.0006(15)
N1 0.0336(10) 0.0304(11) 0.0219(10) 0.0014(8) 0.0057(8) -0.0042(8)
N2 0.0397(12) 0.0364(13) 0.0479(13) -0.0019(11) 0.0109(10) -0.0018(10)
N3 0.0328(10) 0.0493(13) 0.0236(10) 0.0002(9) 0.0019(8) -0.0104(9)
N4 0.0455(13) 0.0460(14) 0.0340(12) -0.0066(10) 0.0105(9) -0.0153(11)
O1 0.0502(10) 0.0393(10) 0.0235(8) 0.0011(7) 0.0114(7) -0.0019(8)
O2 0.0588(11) 0.0424(11) 0.0387(10) 0.0067(9) 0.0035(8) 0.0138(9)
O3 0.0621(11) 0.0507(12) 0.0297(10) -0.0007(8) 0.0083(8) 0.0176(9)
O4 0.0422(11) 0.0582(13) 0.0621(12) 0.0008(10) -0.0022(9) -0.0174(9)
O5 0.0523(12) 0.0387(11) 0.0855(15) 0.0180(11) -0.0008(10) -0.0043(9)
O6 0.0517(11) 0.0859(15) 0.0215(9) 0.0024(9) 0.0039(7) -0.0195(10)
O7 0.0662(12) 0.0302(9) 0.0338(9) 0.0002(8) 0.0137(8) 0.0030(8)
O8 0.1261(19) 0.0334(12) 0.0542(13) -0.0093(10) 0.0357(12) -0.0002(12)
O9 0.0406(11) 0.0761(16) 0.0734(14) -0.0173(12) -0.0072(10) -0.0070(11)
O10 0.0713(13) 0.0387(11) 0.0447(11) -0.0137(9) 0.0203(9) -0.0210(10)

loop_
_atom_type_symbol
_atom_type_description
_atom_type_scat_dispersion_real
_atom_type_scat_dispersion_imag
_atom_type_scat_source
C C 0.0033 0.0016 'International Tables Vol C Tables 4.2.6.8 and 6.1.1.4'
H H 0.0000 0.0000 'International Tables Vol C Tables 4.2.6.8 and 6.1.1.4'
N N 0.0061 0.0033 'International Tables Vol C Tables 4.2.6.8 and 6.1.1.4'
O O 0.0106 0.0060 'International Tables Vol C Tables 4.2.6.8 and 6.1.1.4'

loop_
_geom_angle_atom_site_label_1
_geom_angle_atom_site_label_2
_geom_angle_atom_site_label_3
_geom_angle
C2 C1 C7 120.3(2)
C6 C1 C2 120.3(2)
C6 C1 C7 119.30(19)
C1 C2 C12 123.3(2)
C3 C2 C1 118.1(2)
C3 C2 C12 118.6(2)
C2 C3 H3 120.0
C4 C3 C2 120.0(2)
C4 C3 H3 120.0
C3 C4 C5 122.5(2)
C3 C4 N2 118.6(2)
C5 C4 N2 118.9(2)
C4 C5 H5 121.2
C4 C5 C6 117.7(2)
C6 C5 H5 121.2
C1 C6 C5 121.4(2)
C1 C6 H6 119.3
C5 C6 H6 119.3
N1 C7 C1 116.62(19)
O1 C7 C1 119.79(19)
O1 C7 N1 123.6(2)
C9 C8 C10 110.9(2)
C9 C8 C11 109.5(2)
C11 C8 C10 109.7(2)
N1 C8 C9 110.07(19)
N1 C8 C10 109.8(2)
N1 C8 C11 106.80(19)
C8 C9 H9A 109.5
C8 C9 H9B 109.5
C8 C9 H9C 109.5
H9A C9 H9B 109.5
H9A C9 H9C 109.5
H9B C9 H9C 109.5
C8 C10 H10A 109.5
C8 C10 H10B 109.5
C8 C10 H10C 109.5
H10A C10 H10B 109.5
H10A C10 H10C 109.5
H10B C10 H10C 109.5
C8 C11 H11A 109.5
C8 C11 H11B 109.5
C8 C11 H11C 109.5
H11A C11 H11B 109.5
H11A C11 H11C 109.5
H11B C11 H11C 109.5
C2 C12 H12A 108.9
C2 C12 H12B 108.9
H12A C12 H12B 107.7
C13 C12 C2 113.45(19)
C13 C12 H12A 108.9
C13 C12 H12B 108.9
O2 C13 C12 110.6(2)
O3 C13 C12 126.5(2)
O3 C13 O2 122.9(2)
H14A C14 H14B 109.5
H14A C14 H14C 109.5
H14B C14 H14C 109.5
O2 C14 H14A 109.5
O2 C14 H14B 109.5
O2 C14 H14C 109.5
C16 C15 C21 120.2(2)
C20 C15 C16 120.7(2)
C20 C15 C21 118.98(19)
C15 C16 C26 120.97(19)
C17 C16 C15 118.1(2)
C17 C16 C26 120.9(2)
C16 C17 H17 120.0
C18 C17 C16 120.0(2)
C18 C17 H17 120.0
C17 C18 C19 122.3(2)
C17 C18 N4 118.8(2)
C19 C18 N4 118.9(2)
C18 C19 H19 120.9
C18 C19 C20 118.2(2)
C20 C19 H19 120.9
C15 C20 H20 119.7
C19 C20 C15 120.6(2)
C19 C20 H20 119.7
N3 C21 C15 115.40(18)
O6 C21 C15 119.7(2)
O6 C21 N3 124.9(2)
C23 C22 C24 110.0(3)
C23 C22 C25 109.6(3)
C24 C22 C25 111.5(2)
N3 C22 C23 106.39(19)
N3 C22 C24 108.4(2)
N3 C22 C25 110.7(2)
C22 C23 H23A 109.5
C22 C23 H23B 109.5
C22 C23 H23C 109.5
H23A C23 H23B 109.5
H23A C23 H23C 109.5
H23B C23 H23C 109.5
C22 C24 H24A 109.5
C22 C24 H24B 109.5
C22 C24 H24C 109.5
H24A C24 H24B 109.5
H24A C24 H24C 109.5
H24B C24 H24C 109.5
C22 C25 H25A 109.5
C22 C25 H25B 109.5
C22 C25 H25C 109.5
H25A C25 H25B 109.5
H25A C25 H25C 109.5
H25B C25 H25C 109.5
C16 C26 H26A 108.2
C16 C26 H26B 108.2
H26A C26 H26B 107.3
C27 C26 C16 116.38(19)
C27 C26 H26A 108.2
C27 C26 H26B 108.2
O7 C27 C26 113.8(2)
O8 C27 C26 123.0(2)
O8 C27 O7 123.2(2)
H28A C28 H28B 109.5
H28A C28 H28C 109.5
H28B C28 H28C 109.5
O7 C28 H28A 109.5
O7 C28 H28B 109.5
O7 C28 H28C 109.5
C7 N1 C8 124.96(18)
C7 N1 H1 117.5
C8 N1 H1 117.5
O4 N2 C4 117.9(2)
O5 N2 C4 118.7(2)
O5 N2 O4 123.3(2)
C21 N3 C22 126.28(19)
C21 N3 H3A 116.9
C22 N3 H3A 116.9
O9 N4 C18 118.1(2)
O9 N4 O10 124.0(2)
O10 N4 C18 117.9(2)
C13 O2 C14 114.7(2)
C27 O7 C28 116.05(19)

loop_
_geom_bond_atom_site_label_1
_geom_bond_atom_site_label_2
_geom_bond_distance
C1 C2 1.406(3)
C1 C6 1.381(3)
C1 C7 1.507(3)
C2 C3 1.392(3)
C2 C12 1.505(3)
C3 H3 0.9500
C3 C4 1.374(3)
C4 C5 1.379(3)
C4 N2 1.473(3)
C5 H5 0.9500
C5 C6 1.382(3)
C6 H6 0.9500
C7 N1 1.331(3)
C7 O1 1.239(2)
C8 C9 1.520(3)
C8 C10 1.527(3)
C8 C11 1.521(3)
C8 N1 1.474(3)
C9 H9A 0.9800
C9 H9B 0.9800
C9 H9C 0.9800
C10 H10A 0.9800
C10 H10B 0.9800
C10 H10C 0.9800
C11 H11A 0.9800
C11 H11B 0.9800
C11 H11C 0.9800
C12 H12A 0.9900
C12 H12B 0.9900
C12 C13 1.495(3)
C13 O2 1.335(3)
C13 O3 1.196(3)
C14 H14A 0.9800
C14 H14B 0.9800
C14 H14C 0.9800
C14 O2 1.431(3)
C15 C16 1.403(3)
C15 C20 1.382(3)
C15 C21 1.508(3)
C16 C17 1.386(3)
C16 C26 1.502(3)
C17 H17 0.9500
C17 C18 1.374(3)
C18 C19 1.376(3)
C18 N4 1.463(3)
C19 H19 0.9500
C19 C20 1.380(3)
C20 H20 0.9500
C21 N3 1.324(3)
C21 O6 1.226(3)
C22 C23 1.517(4)
C22 C24 1.517(4)
C22 C25 1.517(4)
C22 N3 1.485(3)
C23 H23A 0.9800
C23 H23B 0.9800
C23 H23C 0.9800
C24 H24A 0.9800
C24 H24B 0.9800
C24 H24C 0.9800
C25 H25A 0.9800
C25 H25B 0.9800
C25 H25C 0.9800
C26 H26A 0.9900
C26 H26B 0.9900
C26 C27 1.501(3)
C27 O7 1.321(3)
C27 O8 1.195(3)
C28 H28A 0.9800
C28 H28B 0.9800
C28 H28C 0.9800
C28 O7 1.448(3)
N1 H1 0.8800
N2 O4 1.228(2)
N2 O5 1.217(3)
N3 H3A 0.8800
N4 O9 1.222(3)
N4 O10 1.225(3)
